data_2004082
loop_
_publ_author_name
'Linden, A.'
'James, B. D.'
'Liesegang, J.'

_publ_section_title
;
 2,6-Dimethylphenylammonium Chloride at 173 and 293 K
;
_journal_issue 11
_journal_name_full 'Acta Crystallographica Section C'
_journal_page_first 2317
_journal_page_last 2320
_journal_paper_doi 10.1107/S0108270195007918
_journal_volume 51
_journal_year 1995
_chemical_formula_moiety 'C8 H12 N 1+, Cl 1-'
_chemical_formula_sum 'C8 H12 Cl N'
_chemical_formula_weight 157.64
_chemical_name_common '2,6-dimethylanilinium chloride'
_chemical_name_systematic '2,6-dimethylphenylammonium chloride'
_space_group_IT_number 14
_symmetry_cell_setting monoclinic
_symmetry_space_group_name_Hall '-P 2ybc'
_symmetry_space_group_name_H-M 'P 1 21/c 1'
_cell_angle_alpha 90
_cell_angle_beta 94.84(1)
_cell_angle_gamma 90
_cell_formula_units_Z 4
_cell_length_a 12.766(2)
_cell_length_b 8.566(1)
_cell_length_c 8.136(1)
_cell_measurement_reflns_used 22
_cell_measurement_temperature 293(1)
_cell_measurement_theta_max 13.0
_cell_measurement_theta_min 12.0
_cell_volume 886.5(2)
_diffrn_ambient_temperature 293.0(10)
_diffrn_measurement_device 'Rigaku AFC-5R diffractometer'
_diffrn_measurement_method '\w/2\q scans'
_diffrn_radiation_monochromator graphite
_diffrn_radiation_source 'Rigaku rotating anode generator'
_diffrn_radiation_type 'Mo K\a'
_diffrn_radiation_wavelength 0.71069
_diffrn_reflns_av_R_equivalents 0.028
_diffrn_reflns_limit_h_max 16
_diffrn_reflns_limit_h_min -16
_diffrn_reflns_limit_k_max 0
_diffrn_reflns_limit_k_min -11
_diffrn_reflns_limit_l_max 10
_diffrn_reflns_limit_l_min 0
_diffrn_reflns_number 2316
_diffrn_reflns_theta_max 27.5
_diffrn_reflns_theta_min 2.5
_diffrn_standards_decay_% 4
_diffrn_standards_interval_count 150
_diffrn_standards_number 3
_exptl_absorpt_coefficient_mu 0.359
_exptl_absorpt_correction_type none
_exptl_crystal_colour colourless
_exptl_crystal_density_diffrn 1.181
_exptl_crystal_description plate
_exptl_crystal_F_000 336
_exptl_crystal_size_max 0.40
_exptl_crystal_size_mid 0.37
_exptl_crystal_size_min 0.10
_refine_diff_density_max 0.20
_refine_diff_density_min -0.19
_refine_ls_abs_structure_details ' ?'
_refine_ls_extinction_method none
_refine_ls_goodness_of_fit_obs 1.801
_refine_ls_hydrogen_treatment refall
_refine_ls_matrix_type full
_refine_ls_number_constraints 0
_refine_ls_number_parameters 139
_refine_ls_number_reflns 1114
_refine_ls_number_restraints 0
_refine_ls_R_factor_all 0.1203
_refine_ls_R_factor_obs 0.0465
_refine_ls_shift/esd_max 0.0003
_refine_ls_structure_factor_coef F
_refine_ls_weighting_details 'w = 1/[\s^2^(F~o~)+(0.005F~o~)^2^]'
_refine_ls_weighting_scheme calc
_refine_ls_wR_factor_all 0.0450
_refine_ls_wR_factor_obs 0.0390
_reflns_number_observed 1114
_reflns_number_total 2031
_reflns_observed_criterion 'I > 3\s(I)'
_cod_data_source_file ab1275.cif
_cod_data_source_block I_at_293K
_cod_depositor_comments
;
The following automatic conversions were performed:

'_refine_ls_weighting_scheme' value '1/[\s^2^(F~o~)+(0.005F~o~)^2^]'
was changed to 'calc'. New tag '_refine_ls_weighting_details' was
created. The value of the new tag was set to 'w =
1/[\s^2^(F~o~)+(0.005F~o~)^2^]'.

Automatic conversion script
Id: cif_fix_values 3143 2015-03-26 13:38:13Z robertas 
;
_cod_original_sg_symbol_H-M 'P 21/c'
_cod_database_code 2004082

loop_
_symmetry_equiv_pos_as_xyz
x,y,z
-x,1/2+y,1/2-z
-x,-y,-z
x,1/2-y,1/2+z

loop_
_atom_site_aniso_label
_atom_site_aniso_U_11
_atom_site_aniso_U_22
_atom_site_aniso_U_33
_atom_site_aniso_U_12
_atom_site_aniso_U_13
_atom_site_aniso_U_23
_atom_site_aniso_type_symbol
Cl 0.0588(6) 0.0483(5) 0.0527(5) 0.0127(5) 0.0139(4) 0.0086(5) Cl
N 0.043(2) 0.031(2) 0.049(2) 0.0010(10) 0.0080(10) 0.0000(10) N
C(1) 0.043(2) 0.027(2) 0.040(2) -0.005(2) 0.009(2) -0.005(2) C
C(2) 0.044(2) 0.038(2) 0.050(2) 0.000(2) 0.008(2) -0.006(2) C
C(3) 0.047(2) 0.054(3) 0.072(3) -0.004(2) 0.007(2) -0.007(2) C
C(4) 0.060(3) 0.059(3) 0.091(3) -0.014(3) 0.028(3) 0.001(3) C
C(5) 0.077(3) 0.049(3) 0.066(3) -0.011(2) 0.023(2) 0.012(2) C
C(6) 0.060(2) 0.028(2) 0.047(2) 0.001(2) 0.011(2) -0.002(2) C
C(7) 0.052(3) 0.073(4) 0.073(3) 0.016(3) 0.009(3) 0.021(3) C
C(8) 0.073(3) 0.059(3) 0.051(3) 0.007(2) 0.006(2) 0.016(2) C

loop_
_atom_site_label
_atom_site_occupancy
_atom_site_fract_x
_atom_site_fract_y
_atom_site_fract_z
_atom_site_U_iso_or_equiv
_atom_site_thermal_displace_type
_atom_site_calc_flag
_atom_site_type_symbol
Cl 1 0.09248(7) -0.1016(1) 0.1977(1) 0.0527(3) Uani d Cl
N 1 0.1324(2) -0.0602(4) 0.8242(4) 0.041(1) Uani d N
C(1) 1 0.2331(3) -0.0054(4) 0.7707(4) 0.037(1) Uani d C
C(2) 1 0.3251(3) -0.0687(4) 0.8486(4) 0.044(1) Uani d C
C(3) 1 0.4201(3) -0.0197(5) 0.7953(5) 0.057(2) Uani d C
C(4) 1 0.4225(3) 0.0892(5) 0.6702(6) 0.069(2) Uani d C
C(5) 1 0.3308(4) 0.1484(5) 0.5958(5) 0.063(2) Uani d C
C(6) 1 0.2334(3) 0.1034(4) 0.6442(4) 0.045(1) Uani d C
C(7) 1 0.3227(4) -0.1879(7) 0.9828(7) 0.066(2) Uani d C
C(8) 1 0.1343(4) 0.1702(6) 0.5590(6) 0.061(2) Uani d C
H(3) 1 0.486(2) -0.062(4) 0.849(4) 0.05(1) Uiso d H
H(4) 1 0.488(3) 0.110(5) 0.625(4) 0.09(1) Uiso d H
H(5) 1 0.329(3) 0.223(4) 0.499(4) 0.07(1) Uiso d H
H(11) 1 0.067(3) 0.005(4) 0.796(4) 0.08(1) Uiso d H
H(12) 1 0.117(3) -0.148(4) 0.785(4) 0.06(1) Uiso d H
H(13) 1 0.129(3) -0.073(4) 0.958(5) 0.09(1) Uiso d H
H(71) 1 0.283(3) -0.158(4) 1.071(5) 0.08(1) Uiso d H
H(72) 1 0.286(3) -0.281(4) 0.946(5) 0.08(1) Uiso d H
H(73) 1 0.390(3) -0.212(4) 1.026(4) 0.06(1) Uiso d H
H(81) 1 0.090(4) 0.228(7) 0.624(7) 0.18(2) Uiso d H
H(82) 1 0.149(3) 0.204(5) 0.463(5) 0.09(2) Uiso d H
H(83) 1 0.082(3) 0.092(5) 0.518(5) 0.11(2) Uiso d H

loop_
_atom_type_symbol
_atom_type_description
_atom_type_scat_dispersion_real
_atom_type_scat_dispersion_imag
_atom_type_scat_source
C C 0.0033 0.0016
; International Tables for Crystallography (1992, Vol.C, Tables 4.2.6.8 and
6.1.1.4)
;
H H 0.0000 0.0000
; International Tables for Crystallography (1992, Vol.C, Tables 4.2.6.8 and
6.1.1.4)
;
Cl Cl 0.1484 0.1585
; International Tables for Crystallography (1992, Vol.C, Tables 4.2.6.8 and
6.1.1.4)
;
N N 0.0061 0.0033
; International Tables for Crystallography (1992, Vol.C, Tables 4.2.6.8 and
6.1.1.4)
;

loop_
_geom_angle_atom_site_label_1
_geom_angle_atom_site_label_2
_geom_angle_atom_site_label_3
_geom_angle
_geom_angle_publ_flag
N C(1) C(2) 117.7(3) yes
N C(1) C(6) 119.5(3) yes
C(2) C(1) C(6) 122.8(3) yes
C(1) C(2) C(3) 117.7(3) yes
C(1) C(2) C(7) 121.9(3) yes
C(3) C(2) C(7) 120.4(4) yes
C(2) C(3) C(4) 120.5(4) yes
C(3) C(4) C(5) 120.3(4) yes
C(4) C(5) C(6) 121.6(4) yes
C(1) C(6) C(5) 117.1(4) yes
C(1) C(6) C(8) 122.8(3) yes
C(5) C(6) C(8) 120.2(4) yes
C(1) N H(11) 119(2) ?
C(1) N H(12) 111(2) ?
C(1) N H(13) 116(2) ?
H(11) N H(12) 104(3) ?
H(11) N H(13) 100(3) ?
H(12) N H(13) 105(3) ?
C(2) C(3) H(3) 119(2) ?
C(4) C(3) H(3) 120(2) ?
C(3) C(4) H(4) 119(2) ?
C(5) C(4) H(4) 120(2) ?
C(4) C(5) H(5) 123(2) ?
C(6) C(5) H(5) 116(2) ?
C(2) C(7) H(71) 114(2) ?
C(2) C(7) H(72) 112(2) ?
C(2) C(7) H(73) 111(2) ?
H(71) C(7) H(72) 100(3) ?
H(71) C(7) H(73) 108(3) ?
H(72) C(7) H(73) 111(3) ?
C(6) C(8) H(81) 117(4) ?
C(6) C(8) H(82) 108(3) ?
C(6) C(8) H(83) 115(3) ?
H(81) C(8) H(82) 121(4) ?
H(81) C(8) H(83) 97(4) ?
H(82) C(8) H(83) 96(3) ?

loop_
_geom_bond_atom_site_label_1
_geom_bond_atom_site_label_2
_geom_bond_distance
_geom_bond_publ_flag
N C(1) 1.468(4) yes
C(1) C(2) 1.396(4) yes
C(1) C(6) 1.389(4) yes
C(2) C(3) 1.388(5) yes
C(2) C(7) 1.497(5) yes
C(3) C(4) 1.382(5) yes
C(4) C(5) 1.369(6) yes
C(5) C(6) 1.390(5) yes
C(6) C(8) 1.505(5) yes
N H(11) 1.02(4) ?
N H(12) 0.83(4) ?
N H(13) 1.10(4) ?
C(3) H(3) 0.99(3) ?
C(4) H(4) 0.96(3) ?
C(5) H(5) 1.02(3) ?
C(7) H(71) 0.95(4) ?
C(7) H(72) 0.96(4) ?
C(7) H(73) 0.93(3) ?
C(8) H(81) 0.95(6) ?
C(8) H(82) 0.87(4) ?
C(8) H(83) 0.99(4) ?

loop_
_geom_torsion_atom_site_label_1
_geom_torsion_atom_site_label_2
_geom_torsion_atom_site_label_3
_geom_torsion_atom_site_label_4
_geom_torsion
N C(1) C(2) C(3) 178.5(3)
N C(1) C(2) C(7) -0.2(5)
N C(1) C(6) C(5) -178.5(3)
N C(1) C(6) C(8) 0.6(5)
C(1) C(2) C(3) C(4) 0.6(6)
C(1) C(6) C(5) C(4) -0.5(6)
C(2) C(1) C(6) C(5) 0.2(5)
C(2) C(1) C(6) C(8) 179.3(4)
C(2) C(3) C(4) C(5) -0.9(7)
C(3) C(2) C(1) C(6) -0.2(5)
C(3) C(4) C(5) C(6) 0.9(7)
C(4) C(3) C(2) C(7) 179.3(4)
C(4) C(5) C(6) C(8) -179.6(4)
C(6) C(1) C(2) C(7) -179.0(4)

loop_
_cod_related_entry_id
_cod_related_entry_database
_cod_related_entry_code
1 ChemSpider 80217
